data_4072231
loop_
_publ_author_name
'Pinkas, J.'
'C\'isa\<rov\'a, I.'
'Gyepes, R.'
'Hor\'a\<cek, M.'
'Kubi\<sta, J.'
'\<Cejka, J.'
'G\'omez-Ruiz, S.'
'Hey-Hawkins, E.'
'Mach, K.'

_publ_section_title
;
 Insertion of Internal Alkynes and Ethene into Permethylated Singly
 Tucked-in Titanocene
;
_journal_issue 21
_journal_name_full Organometallics
_journal_page_first 5532
_journal_paper_doi 10.1021/om800691f
_journal_volume 27
_journal_year 2008
_chemical_compound_source 'synthesized by the authors'
_chemical_formula_moiety 'C30 H49 Si2 Ti'
_chemical_formula_sum 'C30 H49 Si2 Ti'
_chemical_formula_weight 513.77
_chemical_name_systematic
; 
 ? 
;
_space_group_IT_number 2
_symmetry_cell_setting triclinic
_symmetry_space_group_name_Hall '-P 1'
_symmetry_space_group_name_H-M 'P -1'
_atom_sites_solution_hydrogens difmap
_atom_sites_solution_primary direct
_atom_sites_solution_secondary difmap
_audit_creation_method SHELXL-97
_cell_angle_alpha 89.3701(13)
_cell_angle_beta 82.0966(13)
_cell_angle_gamma 71.3318(10)
_cell_formula_units_Z 2
_cell_length_a 9.0306(2)
_cell_length_b 11.9583(3)
_cell_length_c 14.7172(2)
_cell_measurement_reflns_used 6677
_cell_measurement_temperature 150(2)
_cell_measurement_theta_max 27.5
_cell_measurement_theta_min 1
_cell_volume 1490.48(5)
_computing_cell_refinement 'COLLECT and DENZO'
_computing_data_collection 'COLLECT (Hooft, 1998) and DENZO (Otwinowski & Minor, 1997)'
_computing_data_reduction 'COLLECT and DENZO'
_computing_structure_refinement 'SHELXL-97 (Sheldrick, 1997)'
_computing_structure_solution 'SIR92 (Altomare et al., 1994)'
_diffrn_ambient_temperature 150(2)
_diffrn_detector_area_resol_mean 9.091
_diffrn_measured_fraction_theta_full 0.996
_diffrn_measured_fraction_theta_max 0.996
_diffrn_measurement_device_type 'Nonius KappaCCD area detector'
_diffrn_measurement_method '\f and \w scans to fill the Ewald sphere'
_diffrn_radiation_monochromator graphite
_diffrn_radiation_source 'fine-focus sealed tube'
_diffrn_radiation_type MoK\a
_diffrn_radiation_wavelength 0.71073
_diffrn_reflns_av_R_equivalents 0.029
_diffrn_reflns_av_sigmaI/netI 0.0251
_diffrn_reflns_limit_h_max 11
_diffrn_reflns_limit_h_min -11
_diffrn_reflns_limit_k_max 15
_diffrn_reflns_limit_k_min -15
_diffrn_reflns_limit_l_max 19
_diffrn_reflns_limit_l_min -18
_diffrn_reflns_number 28408
_diffrn_reflns_theta_full 27.46
_diffrn_reflns_theta_max 27.46
_diffrn_reflns_theta_min 1.40
_diffrn_standards_number 0
_exptl_absorpt_coefficient_mu 0.383
_exptl_absorpt_correction_type none
_exptl_crystal_colour red
_exptl_crystal_density_diffrn 1.145
_exptl_crystal_density_method 'not measured'
_exptl_crystal_description plate
_exptl_crystal_F_000 558
_exptl_crystal_size_max 0.5
_exptl_crystal_size_mid 0.5
_exptl_crystal_size_min 0.35
_refine_diff_density_max 0.322
_refine_diff_density_min -0.338
_refine_diff_density_rms 0.046
_refine_ls_extinction_method none
_refine_ls_goodness_of_fit_ref 1.025
_refine_ls_hydrogen_treatment mixed
_refine_ls_matrix_type full
_refine_ls_number_parameters 321
_refine_ls_number_reflns 6803
_refine_ls_number_restraints 0
_refine_ls_restrained_S_all 1.025
_refine_ls_R_factor_all 0.0407
_refine_ls_R_factor_gt 0.0331
_refine_ls_shift/su_max 0.000
_refine_ls_shift/su_mean 0.000
_refine_ls_structure_factor_coef Fsqd
_refine_ls_weighting_details 'calc w=1/[\s^2^(Fo^2^)+(0.0384P)^2^+0.8162P] where P=(Fo^2^+2Fc^2^)/3'
_refine_ls_weighting_scheme calc
_refine_ls_wR_factor_gt 0.0826
_refine_ls_wR_factor_ref 0.0874
_reflns_number_gt 5898
_reflns_number_total 6803
_reflns_threshold_expression I>2\s(I)
_cod_data_source_file om800691f_si_002.cif
_cod_data_source_block jednon2tmsa-mach
_cod_database_code 4072231

loop_
_symmetry_equiv_pos_as_xyz
'x, y, z'
'-x, -y, -z'

loop_
_atom_site_label
_atom_site_type_symbol
_atom_site_fract_x
_atom_site_fract_y
_atom_site_fract_z
_atom_site_U_iso_or_equiv
_atom_site_adp_type
_atom_site_occupancy
_atom_site_symmetry_multiplicity
_atom_site_calc_flag
_atom_site_refinement_flags
Ti1 Ti 0.66254(3) 0.30475(2) 0.232104(16) 0.01783(7) Uani 1 1 d .
Si1 Si 0.99453(5) -0.17242(3) 0.35953(3) 0.02390(10) Uani 1 1 d .
Si2 Si 0.58349(5) 0.01376(4) 0.20466(3) 0.02341(10) Uani 1 1 d .
C1 C 0.77153(16) 0.24780(12) 0.36451(9) 0.0188(3) Uani 1 1 d .
C2 C 0.80361(17) 0.35363(12) 0.33992(9) 0.0214(3) Uani 1 1 d .
C3 C 0.65629(18) 0.44646(12) 0.34909(10) 0.0234(3) Uani 1 1 d .
C4 C 0.53448(17) 0.39726(13) 0.37853(9) 0.0232(3) Uani 1 1 d .
C5 C 0.60561(17) 0.27509(12) 0.39106(9) 0.0206(3) Uani 1 1 d .
C6 C 0.88544(17) 0.12509(12) 0.34604(10) 0.0212(3) Uani 1 1 d .
H6A H 0.8940 0.0833 0.4030 0.025 Uiso 1 1 calc R
H6B H 0.9890 0.1290 0.3218 0.025 Uiso 1 1 calc R
C7 C 0.96569(19) 0.36630(14) 0.32031(12) 0.0304(3) Uani 1 1 d .
H7A H 1.0123 0.3571 0.3759 0.046 Uiso 1 1 calc R
H7B H 0.9572 0.4431 0.2970 0.046 Uiso 1 1 calc R
H7C H 1.0307 0.3068 0.2756 0.046 Uiso 1 1 calc R
C8 C 0.6324(2) 0.57690(13) 0.34766(11) 0.0322(4) Uani 1 1 d .
H8A H 0.5223 0.6196 0.3480 0.048 Uiso 1 1 calc R
H8B H 0.6921 0.5939 0.2932 0.048 Uiso 1 1 calc R
H8C H 0.6674 0.6004 0.4008 0.048 Uiso 1 1 calc R
C9 C 0.36173(19) 0.46599(15) 0.40199(11) 0.0325(4) Uani 1 1 d .
H9A H 0.3018 0.4123 0.4093 0.049 Uiso 1 1 calc R
H9B H 0.3283 0.5183 0.3535 0.049 Uiso 1 1 calc R
H9C H 0.3449 0.5112 0.4582 0.049 Uiso 1 1 calc R
C10 C 0.52143(19) 0.19348(14) 0.43264(10) 0.0268(3) Uani 1 1 d .
H10A H 0.4840 0.2156 0.4962 0.040 Uiso 1 1 calc R
H10B H 0.5927 0.1139 0.4274 0.040 Uiso 1 1 calc R
H10C H 0.4335 0.1986 0.4009 0.040 Uiso 1 1 calc R
C11 C 0.79857(18) 0.31734(14) 0.08536(9) 0.0247(3) Uani 1 1 d .
C12 C 0.73912(19) 0.43590(14) 0.11921(10) 0.0264(3) Uani 1 1 d .
C13 C 0.57162(19) 0.47046(14) 0.13137(10) 0.0279(3) Uani 1 1 d .
C14 C 0.52737(18) 0.37421(14) 0.10289(10) 0.0263(3) Uani 1 1 d .
C15 C 0.66786(18) 0.27976(13) 0.07298(9) 0.0241(3) Uani 1 1 d .
C16 C 0.9702(2) 0.24715(17) 0.05891(12) 0.0361(4) Uani 1 1 d .
H16A H 1.0041 0.2625 -0.0033 0.054 Uiso 1 1 calc R
H16B H 0.9839 0.1645 0.0642 0.054 Uiso 1 1 calc R
H16C H 1.0319 0.2697 0.0990 0.054 Uiso 1 1 calc R
C17 C 0.8380(2) 0.51505(16) 0.12407(12) 0.0387(4) Uani 1 1 d .
H17A H 0.9303 0.4740 0.1513 0.058 Uiso 1 1 calc R
H17B H 0.7777 0.5848 0.1608 0.058 Uiso 1 1 calc R
H17C H 0.8693 0.5370 0.0633 0.058 Uiso 1 1 calc R
C18 C 0.4571(2) 0.59250(15) 0.15449(12) 0.0397(4) Uani 1 1 d .
H18A H 0.3950 0.6179 0.1056 0.059 Uiso 1 1 calc R
H18B H 0.5143 0.6461 0.1622 0.059 Uiso 1 1 calc R
H18C H 0.3889 0.5914 0.2104 0.059 Uiso 1 1 calc R
C19 C 0.3601(2) 0.38348(17) 0.09237(12) 0.0385(4) Uani 1 1 d .
H19A H 0.2983 0.3915 0.1519 0.058 Uiso 1 1 calc R
H19B H 0.3599 0.3135 0.0611 0.058 Uiso 1 1 calc R
H19C H 0.3157 0.4513 0.0574 0.058 Uiso 1 1 calc R
C20 C 0.6808(2) 0.16833(15) 0.02229(10) 0.0317(3) Uani 1 1 d .
H20A H 0.5831 0.1516 0.0355 0.047 Uiso 1 1 calc R
H20B H 0.7646 0.1042 0.0414 0.047 Uiso 1 1 calc R
H20C H 0.7032 0.1778 -0.0425 0.047 Uiso 1 1 calc R
C21 C 0.82965(16) 0.05774(12) 0.27702(9) 0.0186(3) Uani 1 1 d .
C22 C 0.70030(16) 0.11013(12) 0.23518(9) 0.0199(3) Uani 1 1 d .
C23 C 0.5637(2) -0.08574(15) 0.30277(12) 0.0335(4) Uani 1 1 d .
H23A H 0.5161 -0.0386 0.3580 0.050 Uiso 1 1 calc R
H23B H 0.6663 -0.1380 0.3110 0.050 Uiso 1 1 calc R
H23C H 0.4985 -0.1313 0.2893 0.050 Uiso 1 1 calc R
C24 C 0.6480(2) -0.09298(16) 0.10208(13) 0.0388(4) Uani 1 1 d .
H24A H 0.5681 -0.1288 0.0971 0.058 Uiso 1 1 calc R
H24B H 0.7451 -0.1532 0.1097 0.058 Uiso 1 1 calc R
H24C H 0.6634 -0.0512 0.0474 0.058 Uiso 1 1 calc R
C25 C 0.3742(2) 0.10752(17) 0.19721(13) 0.0384(4) Uani 1 1 d .
H25A H 0.3076 0.0586 0.2023 0.058 Uiso 1 1 calc R
H25B H 0.3695 0.1454 0.1393 0.058 Uiso 1 1 calc R
H25C H 0.3386 0.1664 0.2462 0.058 Uiso 1 1 calc R
C26 C 0.93087(16) -0.06878(12) 0.26376(10) 0.0215(3) Uani 1 1 d .
C27 C 0.9915(2) -0.11060(16) 0.17824(12) 0.0346(4) Uani 1 1 d .
C28 C 1.0063(2) -0.32344(15) 0.31980(15) 0.0431(5) Uani 1 1 d .
H28A H 1.0904 -0.3508 0.2696 0.065 Uiso 1 1 calc R
H28B H 0.9082 -0.3205 0.3000 0.065 Uiso 1 1 calc R
H28C H 1.0262 -0.3765 0.3694 0.065 Uiso 1 1 calc R
C29 C 1.19427(19) -0.17500(15) 0.38118(12) 0.0322(3) Uani 1 1 d .
H29A H 1.2246 -0.2247 0.4316 0.048 Uiso 1 1 calc R
H29B H 1.1917 -0.0963 0.3958 0.048 Uiso 1 1 calc R
H29C H 1.2693 -0.2053 0.3273 0.048 Uiso 1 1 calc R
C30 C 0.8542(2) -0.13378(16) 0.46919(12) 0.0364(4) Uani 1 1 d .
H30A H 0.8865 -0.1948 0.5122 0.055 Uiso 1 1 calc R
H30B H 0.7498 -0.1266 0.4573 0.055 Uiso 1 1 calc R
H30C H 0.8545 -0.0601 0.4944 0.055 Uiso 1 1 calc R
H27A H 0.972(2) -0.0598(18) 0.1261(14) 0.041(5) Uiso 1 1 d .
H27B H 1.059(2) -0.1917(19) 0.1638(14) 0.041(5) Uiso 1 1 d .

loop_
_atom_site_aniso_label
_atom_site_aniso_U_11
_atom_site_aniso_U_22
_atom_site_aniso_U_33
_atom_site_aniso_U_23
_atom_site_aniso_U_13
_atom_site_aniso_U_12
Ti1 0.02008(13) 0.01722(12) 0.01512(12) 0.00199(9) -0.00341(9) -0.00418(9)
Si1 0.01989(19) 0.01718(19) 0.0356(2) 0.00411(16) -0.00763(16) -0.00585(15)
Si2 0.0211(2) 0.0238(2) 0.0272(2) -0.00027(15) -0.00637(15) -0.00867(16)
C1 0.0236(7) 0.0170(6) 0.0160(6) 0.0013(5) -0.0074(5) -0.0048(5)
C2 0.0274(7) 0.0181(6) 0.0199(6) 0.0010(5) -0.0081(5) -0.0072(6)
C3 0.0306(8) 0.0182(7) 0.0201(7) 0.0000(5) -0.0063(6) -0.0050(6)
C4 0.0263(7) 0.0218(7) 0.0169(6) 0.0000(5) -0.0028(5) -0.0015(6)
C5 0.0255(7) 0.0207(7) 0.0144(6) 0.0011(5) -0.0032(5) -0.0056(5)
C6 0.0222(7) 0.0173(6) 0.0243(7) 0.0022(5) -0.0081(5) -0.0048(5)
C7 0.0308(8) 0.0245(7) 0.0409(9) 0.0058(6) -0.0128(7) -0.0129(6)
C8 0.0447(10) 0.0173(7) 0.0321(8) 0.0004(6) -0.0100(7) -0.0047(7)
C9 0.0287(8) 0.0313(8) 0.0284(8) 0.0014(6) 0.0017(6) 0.0008(7)
C10 0.0297(8) 0.0291(8) 0.0210(7) 0.0026(6) 0.0008(6) -0.0104(6)
C11 0.0270(7) 0.0303(8) 0.0166(6) 0.0030(5) -0.0007(5) -0.0098(6)
C12 0.0333(8) 0.0283(8) 0.0195(7) 0.0065(6) -0.0045(6) -0.0122(6)
C13 0.0343(8) 0.0270(8) 0.0189(7) 0.0084(6) -0.0050(6) -0.0050(6)
C14 0.0265(8) 0.0328(8) 0.0186(7) 0.0090(6) -0.0067(6) -0.0070(6)
C15 0.0288(7) 0.0283(7) 0.0152(6) 0.0035(5) -0.0042(5) -0.0090(6)
C16 0.0283(8) 0.0453(10) 0.0321(8) -0.0033(7) 0.0026(7) -0.0108(7)
C17 0.0525(11) 0.0381(9) 0.0342(9) 0.0088(7) -0.0087(8) -0.0258(9)
C18 0.0491(11) 0.0288(9) 0.0316(9) 0.0094(7) -0.0057(8) 0.0004(8)
C19 0.0285(9) 0.0509(11) 0.0357(9) 0.0150(8) -0.0131(7) -0.0092(8)
C20 0.0411(9) 0.0362(9) 0.0196(7) -0.0003(6) -0.0054(6) -0.0146(7)
C21 0.0202(6) 0.0169(6) 0.0189(6) 0.0009(5) -0.0012(5) -0.0069(5)
C22 0.0215(7) 0.0210(7) 0.0169(6) 0.0004(5) -0.0015(5) -0.0069(5)
C23 0.0308(8) 0.0322(8) 0.0440(9) 0.0078(7) -0.0086(7) -0.0180(7)
C24 0.0438(10) 0.0364(9) 0.0412(10) -0.0092(7) -0.0092(8) -0.0181(8)
C25 0.0246(8) 0.0427(10) 0.0491(10) 0.0062(8) -0.0105(7) -0.0104(7)
C26 0.0174(6) 0.0192(7) 0.0282(7) -0.0009(5) -0.0039(5) -0.0059(5)
C27 0.0336(9) 0.0306(9) 0.0314(8) -0.0050(7) -0.0013(7) 0.0000(7)
C28 0.0377(10) 0.0206(8) 0.0748(14) 0.0039(8) -0.0196(9) -0.0102(7)
C29 0.0246(8) 0.0296(8) 0.0438(9) 0.0009(7) -0.0103(7) -0.0082(6)
C30 0.0332(9) 0.0407(10) 0.0366(9) 0.0155(7) -0.0060(7) -0.0134(7)

loop_
_atom_type_symbol
_atom_type_description
_atom_type_scat_dispersion_real
_atom_type_scat_dispersion_imag
_atom_type_scat_source
C C 0.0033 0.0016 'International Tables Vol C Tables 4.2.6.8 and 6.1.1.4'
H H 0.0000 0.0000 'International Tables Vol C Tables 4.2.6.8 and 6.1.1.4'
Si Si 0.0817 0.0704 'International Tables Vol C Tables 4.2.6.8 and 6.1.1.4'
Ti Ti 0.2776 0.4457 'International Tables Vol C Tables 4.2.6.8 and 6.1.1.4'

loop_
_geom_angle_atom_site_label_1
_geom_angle_atom_site_label_2
_geom_angle_atom_site_label_3
_geom_angle
C22 Ti1 C1 76.00(5)
C22 Ti1 C2 108.77(5)
C1 Ti1 C2 35.47(5)
C22 Ti1 C15 84.70(5)
C1 Ti1 C15 150.28(5)
C2 Ti1 C15 141.90(5)
C22 Ti1 C11 100.51(5)
C1 Ti1 C11 126.92(5)
C2 Ti1 C11 106.78(5)
C15 Ti1 C11 35.15(5)
C22 Ti1 C5 77.56(5)
C1 Ti1 C5 35.48(5)
C2 Ti1 C5 58.52(5)
C15 Ti1 C5 157.66(5)
C11 Ti1 C5 162.39(5)
C22 Ti1 C14 106.01(5)
C1 Ti1 C14 174.79(5)
C2 Ti1 C14 144.16(5)
C15 Ti1 C14 34.77(5)
C11 Ti1 C14 57.79(5)
C5 Ti1 C14 139.75(5)
C22 Ti1 C4 110.12(5)
C1 Ti1 C4 58.35(5)
C2 Ti1 C4 58.06(5)
C15 Ti1 C4 151.24(5)
C11 Ti1 C4 148.77(5)
C5 Ti1 C4 34.54(5)
C14 Ti1 C4 116.54(5)
C22 Ti1 C3 132.04(5)
C1 Ti1 C3 58.11(5)
C2 Ti1 C3 34.76(5)
C15 Ti1 C3 142.86(5)
C11 Ti1 C3 117.15(5)
C5 Ti1 C3 57.43(5)
C14 Ti1 C3 118.60(5)
C4 Ti1 C3 34.39(5)
C22 Ti1 C12 134.61(5)
C1 Ti1 C12 125.44(5)
C2 Ti1 C12 91.91(5)
C15 Ti1 C12 57.04(5)
C11 Ti1 C12 34.10(5)
C5 Ti1 C12 144.65(5)
C14 Ti1 C12 56.60(5)
C4 Ti1 C12 115.08(5)
C3 Ti1 C12 87.28(5)
C22 Ti1 C13 139.19(5)
C1 Ti1 C13 144.66(5)
C2 Ti1 C13 110.25(5)
C15 Ti1 C13 56.91(5)
C11 Ti1 C13 56.80(5)
C5 Ti1 C13 134.51(5)
C14 Ti1 C13 33.95(5)
C4 Ti1 C13 100.33(5)
C3 Ti1 C13 88.09(5)
C12 Ti1 C13 33.65(5)
C29 Si1 C28 108.90(8)
C29 Si1 C30 109.41(8)
C28 Si1 C30 107.86(9)
C29 Si1 C26 109.41(7)
C28 Si1 C26 107.34(8)
C30 Si1 C26 113.79(7)
C25 Si2 C23 103.88(8)
C25 Si2 C22 109.72(7)
C23 Si2 C22 109.16(7)
C25 Si2 C24 106.64(9)
C23 Si2 C24 102.34(8)
C22 Si2 C24 123.32(7)
C2 C1 C5 108.59(12)
C2 C1 C6 125.64(13)
C5 C1 C6 124.48(13)
C2 C1 Ti1 74.22(8)
C5 C1 Ti1 74.98(8)
C6 C1 Ti1 106.92(9)
C1 C2 C3 107.39(13)
C1 C2 C7 125.37(13)
C3 C2 C7 126.78(13)
C1 C2 Ti1 70.31(7)
C3 C2 Ti1 74.88(8)
C7 C2 Ti1 126.31(10)
C4 C3 C2 108.22(12)
C4 C3 C8 124.11(14)
C2 C3 C8 126.57(14)
C4 C3 Ti1 72.31(8)
C2 C3 Ti1 70.36(8)
C8 C3 Ti1 132.50(10)
C5 C4 C3 108.18(13)
C5 C4 C9 126.01(14)
C3 C4 C9 125.50(13)
C5 C4 Ti1 71.74(8)
C3 C4 Ti1 73.31(8)
C9 C4 Ti1 125.71(10)
C4 C5 C1 107.53(12)
C4 C5 C10 125.41(13)
C1 C5 C10 126.85(13)
C4 C5 Ti1 73.72(8)
C1 C5 Ti1 69.54(7)
C10 C5 Ti1 126.27(10)
C1 C6 C21 110.48(11)
C1 C6 H6A 109.6
C21 C6 H6A 109.6
C1 C6 H6B 109.6
C21 C6 H6B 109.6
H6A C6 H6B 108.1
C2 C7 H7A 109.5
C2 C7 H7B 109.5
H7A C7 H7B 109.5
C2 C7 H7C 109.5
H7A C7 H7C 109.5
H7B C7 H7C 109.5
C3 C8 H8A 109.5
C3 C8 H8B 109.5
H8A C8 H8B 109.5
C3 C8 H8C 109.5
H8A C8 H8C 109.5
H8B C8 H8C 109.5
C4 C9 H9A 109.5
C4 C9 H9B 109.5
H9A C9 H9B 109.5
C4 C9 H9C 109.5
H9A C9 H9C 109.5
H9B C9 H9C 109.5
C5 C10 H10A 109.5
C5 C10 H10B 109.5
H10A C10 H10B 109.5
C5 C10 H10C 109.5
H10A C10 H10C 109.5
H10B C10 H10C 109.5
C12 C11 C15 108.08(13)
C12 C11 C16 125.75(15)
C15 C11 C16 125.95(14)
C12 C11 Ti1 76.50(8)
C15 C11 Ti1 72.21(8)
C16 C11 Ti1 121.47(10)
C11 C12 C13 107.90(14)
C11 C12 C17 124.45(15)
C13 C12 C17 126.77(15)
C11 C12 Ti1 69.39(8)
C13 C12 Ti1 73.24(8)
C17 C12 Ti1 131.18(11)
C14 C13 C12 108.27(14)
C14 C13 C18 123.74(16)
C12 C13 C18 127.24(16)
C14 C13 Ti1 70.82(8)
C12 C13 Ti1 73.12(8)
C18 C13 Ti1 129.58(10)
C13 C14 C15 107.81(14)
C13 C14 C19 123.49(15)
C15 C14 C19 127.90(15)
C13 C14 Ti1 75.23(8)
C15 C14 Ti1 71.00(8)
C19 C14 Ti1 127.52(10)
C14 C15 C11 107.88(13)
C14 C15 C20 126.87(14)
C11 C15 C20 124.47(14)
C14 C15 Ti1 74.23(8)
C11 C15 Ti1 72.64(8)
C20 C15 Ti1 126.78(10)
C11 C16 H16A 109.5
C11 C16 H16B 109.5
H16A C16 H16B 109.5
C11 C16 H16C 109.5
H16A C16 H16C 109.5
H16B C16 H16C 109.5
C12 C17 H17A 109.5
C12 C17 H17B 109.5
H17A C17 H17B 109.5
C12 C17 H17C 109.5
H17A C17 H17C 109.5
H17B C17 H17C 109.5
C13 C18 H18A 109.5
C13 C18 H18B 109.5
H18A C18 H18B 109.5
C13 C18 H18C 109.5
H18A C18 H18C 109.5
H18B C18 H18C 109.5
C14 C19 H19A 109.5
C14 C19 H19B 109.5
H19A C19 H19B 109.5
C14 C19 H19C 109.5
H19A C19 H19C 109.5
H19B C19 H19C 109.5
C15 C20 H20A 109.5
C15 C20 H20B 109.5
H20A C20 H20B 109.5
C15 C20 H20C 109.5
H20A C20 H20C 109.5
H20B C20 H20C 109.5
C22 C21 C26 125.52(13)
C22 C21 C6 122.20(12)
C26 C21 C6 112.27(11)
C21 C22 Si2 117.11(10)
C21 C22 Ti1 108.43(10)
Si2 C22 Ti1 134.10(7)
Si2 C23 H23A 109.5
Si2 C23 H23B 109.5
H23A C23 H23B 109.5
Si2 C23 H23C 109.5
H23A C23 H23C 109.5
H23B C23 H23C 109.5
Si2 C24 H24A 109.5
Si2 C24 H24B 109.5
H24A C24 H24B 109.5
Si2 C24 H24C 109.5
H24A C24 H24C 109.5
H24B C24 H24C 109.5
Si2 C25 H25A 109.5
Si2 C25 H25B 109.5
H25A C25 H25B 109.5
Si2 C25 H25C 109.5
H25A C25 H25C 109.5
H25B C25 H25C 109.5
C27 C26 C21 118.11(14)
C27 C26 Si1 116.63(12)
C21 C26 Si1 125.07(10)
C26 C27 H27A 120.9(12)
C26 C27 H27B 123.2(12)
H27A C27 H27B 115.9(16)
Si1 C28 H28A 109.5
Si1 C28 H28B 109.5
H28A C28 H28B 109.5
Si1 C28 H28C 109.5
H28A C28 H28C 109.5
H28B C28 H28C 109.5
Si1 C29 H29A 109.5
Si1 C29 H29B 109.5
H29A C29 H29B 109.5
Si1 C29 H29C 109.5
H29A C29 H29C 109.5
H29B C29 H29C 109.5
Si1 C30 H30A 109.5
Si1 C30 H30B 109.5
H30A C30 H30B 109.5
Si1 C30 H30C 109.5
H30A C30 H30C 109.5
H30B C30 H30C 109.5

loop_
_geom_bond_atom_site_label_1
_geom_bond_atom_site_label_2
_geom_bond_distance
Ti1 C22 2.2423(14)
Ti1 C1 2.3019(13)
Ti1 C2 2.3528(14)
Ti1 C15 2.3561(14)
Ti1 C11 2.3617(14)
Ti1 C5 2.3729(13)
Ti1 C14 2.3981(14)
Ti1 C4 2.3986(14)
Ti1 C3 2.4116(14)
Ti1 C12 2.4535(15)
Ti1 C13 2.4551(14)
Si1 C29 1.8650(16)
Si1 C28 1.8704(17)
Si1 C30 1.8715(18)
Si1 C26 1.8925(15)
Si2 C25 1.8815(17)
Si2 C23 1.8869(17)
Si2 C22 1.8875(15)
Si2 C24 1.8900(17)
C1 C2 1.4186(19)
C1 C5 1.426(2)
C1 C6 1.5003(19)
C2 C3 1.424(2)
C2 C7 1.508(2)
C3 C4 1.422(2)
C3 C8 1.505(2)
C4 C5 1.4166(19)
C4 C9 1.505(2)
C5 C10 1.496(2)
C6 C21 1.5338(19)
C6 H6A 0.9700
C6 H6B 0.9700
C7 H7A 0.9600
C7 H7B 0.9600
C7 H7C 0.9600
C8 H8A 0.9600
C8 H8B 0.9600
C8 H8C 0.9600
C9 H9A 0.9600
C9 H9B 0.9600
C9 H9C 0.9600
C10 H10A 0.9600
C10 H10B 0.9600
C10 H10C 0.9600
C11 C12 1.415(2)
C11 C15 1.424(2)
C11 C16 1.505(2)
C12 C13 1.421(2)
C12 C17 1.503(2)
C13 C14 1.418(2)
C13 C18 1.504(2)
C14 C15 1.421(2)
C14 C19 1.508(2)
C15 C20 1.498(2)
C16 H16A 0.9600
C16 H16B 0.9600
C16 H16C 0.9600
C17 H17A 0.9600
C17 H17B 0.9600
C17 H17C 0.9600
C18 H18A 0.9600
C18 H18B 0.9600
C18 H18C 0.9600
C19 H19A 0.9600
C19 H19B 0.9600
C19 H19C 0.9600
C20 H20A 0.9600
C20 H20B 0.9600
C20 H20C 0.9600
C21 C22 1.3627(19)
C21 C26 1.4949(19)
C23 H23A 0.9600
C23 H23B 0.9600
C23 H23C 0.9600
C24 H24A 0.9600
C24 H24B 0.9600
C24 H24C 0.9600
C25 H25A 0.9600
C25 H25B 0.9600
C25 H25C 0.9600
C26 C27 1.335(2)
C27 H27A 0.97(2)
C27 H27B 0.97(2)
C28 H28A 0.9600
C28 H28B 0.9600
C28 H28C 0.9600
C29 H29A 0.9600
C29 H29B 0.9600
C29 H29C 0.9600
C30 H30A 0.9600
C30 H30B 0.9600
C30 H30C 0.9600
